data_7051844
loop_
_publ_author_name
'Delval, Franck'
'Spyratou, Alexandra'
'Verdan, Simon'
'Bernardinelli, Gerald'
'Williams, Alan F.'

_publ_section_title
;
 The clash of the synthons: crystal structures of
 benzimidazole--alcohol--carboxylic acids
;
_journal_issue 8
_journal_name_full 'New Journal of Chemistry'
_journal_page_first 1394
_journal_paper_doi 10.1039/b717018a
_journal_volume 32
_journal_year 2008
_chemical_absolute_configuration syn
_chemical_formula_moiety 'C15 H18 N2 O2'
_chemical_formula_sum 'C15 H18 N2 O2'
_chemical_formula_weight 258.4
_space_group_IT_number 4
_symmetry_cell_setting monoclinic
_symmetry_space_group_name_Hall 'P 2yb'
_symmetry_space_group_name_H-M 'P 1 21 1'
_audit_conform_dict_name cif_core.dic
_audit_conform_dict_version 2.0.1
_audit_creation_date 2004-10-18
_audit_creation_method from_xtal_archive_file_using_CIFIO
_audit_update_record 2007-09-19
_cell_angle_alpha 90.00000
_cell_angle_beta 108.810(9)
_cell_angle_gamma 90.00000
_cell_formula_units_Z 4
_cell_length_a 11.4467(10)
_cell_length_b 9.5194(6)
_cell_length_c 13.1539(10)
_cell_measurement_reflns_used 7968
_cell_measurement_temperature 200
_cell_measurement_theta_max 26.8
_cell_measurement_theta_min 2.7
_cell_volume 1356.77(19)
_computing_cell_refinement 'CELL (Stoe & Cie, 1999)'
_computing_data_collection 'EXPOSE (Stoe & Cie, 1999)'
_computing_data_reduction 'XRED (Stoe & Cie, 1999)'
_computing_molecular_graphics xtal_gx3
_computing_publication_material xtal_CIFIO
_computing_structure_refinement xtal_CRYLSQ
_computing_structure_solution SIR97
_diffrn_detector_area_resol_mean 6
_diffrn_measured_fraction_theta_full 1.0
_diffrn_measured_fraction_theta_max 1.0
_diffrn_measurement_device_type 'Stoe Ipds'
_diffrn_measurement_method \f
_diffrn_radiation_type MoK\a
_diffrn_radiation_wavelength .71073
_diffrn_reflns_av_R_equivalents .059
_diffrn_reflns_limit_h_max 14
_diffrn_reflns_limit_h_min -14
_diffrn_reflns_limit_k_max 12
_diffrn_reflns_limit_k_min -12
_diffrn_reflns_limit_l_max 15
_diffrn_reflns_limit_l_min -16
_diffrn_reflns_number 16126
_diffrn_reflns_theta_full 26.8
_diffrn_reflns_theta_max 26.8
_diffrn_standards_decay_% 0
_exptl_absorpt_coefficient_mu .085
_exptl_absorpt_correction_T_max .9900
_exptl_absorpt_correction_T_min .9799
_exptl_absorpt_correction_type numerical
_exptl_absorpt_process_details 'XRED; Stoe & Cie, 1999'
_exptl_crystal_colour colourless
_exptl_crystal_density_diffrn 1.265
_exptl_crystal_density_meas ?
_exptl_crystal_description prism
_exptl_crystal_F_000 552
_exptl_crystal_size_max .30
_exptl_crystal_size_mid .15
_exptl_crystal_size_min .14
_refine_diff_density_max .466
_refine_diff_density_min -.419
_refine_ls_abs_structure_details Flack_xabs_fixed
_refine_ls_abs_structure_Flack .5
_refine_ls_extinction_coef .00000
_refine_ls_extinction_method none
_refine_ls_goodness_of_fit_ref 1.50(2)
_refine_ls_hydrogen_treatment mixed
_refine_ls_number_parameters 348
_refine_ls_number_reflns 2897
_refine_ls_R_factor_gt .032
_refine_ls_shift/su_max .00009
_refine_ls_structure_factor_coef F
_refine_ls_weighting_details \w=1/[\s^2^(Fo)+0.0002(Fo^2^)]
_refine_ls_weighting_scheme calc
_refine_ls_wR_factor_ref .031
_reflns_number_gt 2897
_reflns_number_total 5673
_reflns_threshold_expression 'refl observed if Fo > 3.99 \s(Fo)'
_cod_data_source_file b717018a.txt
_cod_data_source_block verdan-5
_cod_depositor_comments
;
The following automatic conversions were performed:

'_exptl_crystal_density_meas' value 'not_measured' was changed to '?'
- the value is perceived as not measured.

Automatic conversion script
Id: cif_fix_values 3008 2015-01-20 13:52:24Z robertas 
;
_cod_original_cell_volume 1356.8(2)
_cod_original_sg_symbol_H-M 'P 21'
_cod_database_code 7051844

loop_
_symmetry_equiv_pos_as_xyz
+x,+y,+z
-x,1/2+y,-z

loop_
_atom_site_label
_atom_site_fract_x
_atom_site_fract_y
_atom_site_fract_z
_atom_site_U_iso_or_equiv
_atom_site_occupancy
_atom_site_adp_type
O1a .3613(6) .50000 .1450(6) .045(4) 1.00000 Uani
O2a .3247(6) .4120(10) .2894(6) .036(4) 1.00000 Uani
N1a .2737(6) .7692(10) .3261(6) .035(4) 1.00000 Uani
N2a .2620(6) .6619(9) .4725(6) .029(4) 1.00000 Uani
C1a .4534(7) .6186(10) .4239(7) .028(5) 1.00000 Uani
C2a .4796(7) .5870(10) .3192(8) .026(5) 1.00000 Uani
C3a .6053(7) .5142(12) .3439(8) .037(5) 1.00000 Uani
C4a .7073(8) .6021(12) .4180(9) .047(6) 1.00000 Uani
C5a .6819(8) .6417(12) .5205(8) .045(6) 1.00000 Uani
C6a .5549(8) .7125(11) .4952(8) .036(5) 1.00000 Uani
C7a .3299(7) .6821(11) .4055(7) .027(5) 1.00000 Uani
C8a .1640(7) .8087(11) .3430(8) .033(5) 1.00000 Uani
C9a .0720(8) .9019(12) .2869(8) .043(6) 1.00000 Uani
C10a -.0264(8) .9220(13) .3230(9) .048(6) 1.00000 Uani
C11a -.0357(8) .8494(13) .4122(9) .050(6) 1.00000 Uani
C12a .0537(8) .7566(13) .4685(8) .046(6) 1.00000 Uani
C13a .1549(7) .7398(11) .4336(8) .031(5) 1.00000 Uani
C14a .2959(9) .5772(13) .5697(9) .052(6) 1.00000 Uani
C15a .3813(7) .4966(11) .2410(9) .030(5) 1.00000 Uani
O1b .4412(8) .0241(13) .2713(8) .096(6) 1.00000 Uani
O2b .2824(7) -.0827(10) .1556(7) .052(5) 1.00000 Uani
N1b .1480(6) .2504(10) .1666(6) .030(4) 1.00000 Uani
N2b .0017(6) .1553(10) .0287(6) .032(4) 1.00000 Uani
C1b .2171(7) .1482(11) .0194(8) .031(5) 1.00000 Uani
C2b .3476(7) .1296(11) .0980(8) .033(5) 1.00000 Uani
C3b .4378(8) .0953(12) .0365(9) .043(6) 1.00000 Uani
C4b .4360(10) .2104(13) -.0437(10) .053(6) 1.00000 Uani
C5b .3078(9) .2322(12) -.1216(9) .052(7) 1.00000 Uani
C6b .2164(8) .2641(13) -.0623(8) .043(6) 1.00000 Uani
C7b .1243(7) .1829(11) .0743(8) .031(5) 1.00000 Uani
C8b .0336(7) .2679(12) .1820(8) .030(5) 1.00000 Uani
C9b .0031(8) .3380(12) .2637(8) .042(6) 1.00000 Uani
C10b -.1213(9) .3431(13) .2538(9) .049(6) 1.00000 Uani
C11b -.2113(8) .2806(13) .1692(9) .049(6) 1.00000 Uani
C12b -.1829(7) .2132(12) .0873(8) .041(6) 1.00000 Uani
C13b -.0582(7) .2093(11) .0962(7) .031(5) 1.00000 Uani
C14b -.0596(8) .0861(13) -.0736(9) .051(6) 1.00000 Uani
C15b .3620(9) .0188(13) .1846(10) .048(6) 1.00000 Uani
H02a .273(8) .359(9) .239(8) .04000 1.00000 Uiso
H1a .45403 .52822 .46078 .04000 1.00000 Uiso
H2a .47882 .67706 .28363 .04000 1.00000 Uiso
H31a .60194 .42269 .37892 .04000 1.00000 Uiso
H32a .62281 .49724 .27709 .04000 1.00000 Uiso
H41a .78521 .54761 .43764 .04000 1.00000 Uiso
H42a .71701 .68749 .38113 .04000 1.00000 Uiso
H51a .68227 .55530 .56293 .04000 1.00000 Uiso
H52a .74622 .70485 .56320 .04000 1.00000 Uiso
H61a .53831 .73129 .56368 .04000 1.00000 Uiso
H62a .55614 .80243 .45943 .04000 1.00000 Uiso
H9a .07795 .95176 .22384 .04000 1.00000 Uiso
H10a -.09008 .98963 .28627 .04000 1.00000 Uiso
H11a -.10959 .86386 .43440 .04000 1.00000 Uiso
H12a .04671 .70626 .53154 .04000 1.00000 Uiso
H141a .24523 .60402 .61399 .04000 1.00000 Uiso
H142a .28166 .47738 .55014 .04000 1.00000 Uiso
H143a .38213 .59090 .60956 .04000 1.00000 Uiso
H02b .295(8) -.140(10) .208(8) .04000 1.00000 Uiso
H1b .19440 .05656 -.01609 .04000 1.00000 Uiso
H2b .36891 .21911 .13613 .04000 1.00000 Uiso
H31b .52110 .08540 .08763 .04000 1.00000 Uiso
H32b .41260 .00593 -.00202 .04000 1.00000 Uiso
H41b .46608 .29690 -.00436 .04000 1.00000 Uiso
H42b .49228 .18230 -.08335 .04000 1.00000 Uiso
H51b .30909 .31141 -.16968 .04000 1.00000 Uiso
H52b .28059 .14730 -.16563 .04000 1.00000 Uiso
H61b .23879 .35434 -.02394 .04000 1.00000 Uiso
H62b .13265 .27249 -.11411 .04000 1.00000 Uiso
H9b .06588 .38199 .32432 .04000 1.00000 Uiso
H10b -.14602 .39031 .31000 .04000 1.00000 Uiso
H11b -.29760 .28516 .16680 .04000 1.00000 Uiso
H12b -.24657 .16958 .02672 .04000 1.00000 Uiso
H141b -.12003 .01765 -.06473 .04000 1.00000 Uiso
H142b -.10188 .15586 -.12705 .04000 1.00000 Uiso
H143b .00191 .03654 -.09805 .04000 1.00000 Uiso

loop_
_atom_site_aniso_label
_atom_site_aniso_U_11
_atom_site_aniso_U_22
_atom_site_aniso_U_33
_atom_site_aniso_U_12
_atom_site_aniso_U_13
_atom_site_aniso_U_23
O1a .052(4) .056(5) .025(5) -.013(4) .012(3) -.005(4)
O2a .040(4) .038(4) .028(5) -.017(3) .008(3) -.004(3)
N1a .037(4) .035(5) .036(6) .009(4) .015(4) .006(4)
N2a .028(4) .031(5) .029(5) .000(4) .010(4) .003(4)
C1a .030(5) .023(5) .028(6) -.003(4) .007(4) .001(4)
C2a .026(5) .024(5) .030(6) -.001(4) .011(4) -.001(4)
C3a .029(5) .043(6) .042(7) .000(5) .016(5) -.008(5)
C4a .028(5) .054(7) .056(8) -.001(5) .009(5) -.011(6)
C5a .034(5) .052(7) .042(7) -.008(5) .003(5) -.015(5)
C6a .037(5) .034(6) .034(7) -.005(4) .008(5) -.009(5)
C7a .035(5) .022(5) .024(6) -.002(4) .010(4) .001(4)
C8a .032(5) .033(5) .033(7) .005(4) .008(5) -.003(5)
C9a .042(6) .040(6) .042(8) .011(5) .008(5) .005(5)
C10a .030(5) .046(6) .062(9) .015(5) .007(5) -.008(6)
C11a .026(5) .060(7) .068(9) .005(5) .019(5) -.001(7)
C12a .039(6) .053(7) .050(8) -.002(6) .021(5) .000(6)
C13a .028(5) .033(6) .032(7) -.002(4) .009(4) -.001(5)
C14a .045(6) .069(7) .050(8) .011(5) .028(5) .019(6)
C15a .026(5) .029(5) .033(7) .002(4) .009(5) -.000(5)
O1b .068(6) .124(8) .069(7) -.022(6) -.017(5) .035(6)
O2b .066(5) .043(5) .047(6) -.002(4) .020(4) .007(4)
N1b .027(4) .030(5) .032(6) -.004(3) .007(4) -.002(4)
N2b .029(4) .039(5) .027(5) -.005(4) .007(4) -.009(4)
C1b .037(5) .029(5) .030(6) -.001(4) .014(4) -.009(5)
C2b .036(5) .029(5) .036(6) .001(4) .016(5) .001(5)
C3b .037(5) .041(6) .055(8) .001(5) .019(5) -.007(5)
C4b .059(6) .054(7) .060(8) -.002(5) .040(6) -.002(6)
C5b .062(7) .059(7) .044(8) .001(6) .029(6) .004(6)
C6b .043(5) .053(7) .035(7) .007(5) .013(5) .005(6)
C7b .033(5) .028(5) .030(7) -.002(4) .008(4) -.001(5)
C8b .028(5) .032(5) .030(7) .003(4) .008(5) .006(5)
C9b .046(6) .048(6) .030(7) .007(5) .011(5) -.005(5)
C10b .050(6) .059(7) .047(8) .019(6) .028(6) .002(6)
C11b .038(6) .062(7) .051(8) .009(5) .022(6) .006(6)
C12b .029(5) .049(6) .045(7) .002(5) .010(5) -.003(5)
C13b .029(5) .030(5) .032(7) -.002(4) .007(5) .000(5)
C14b .039(5) .062(7) .048(8) -.015(5) .009(5) -.022(6)
C15b .034(6) .055(7) .057(9) -.009(6) .017(6) -.008(6)

loop_
_atom_type_symbol
_atom_type_scat_source
_atom_type_scat_dispersion_real
_atom_type_scat_dispersion_imag
C Int._Tables_Vol_IV_Tables_2.2B_and_2.3.1 .002 .002
H Int._Tables_Vol_IV_Tables_2.2B_and_2.3.1 0 0
N Int._Tables_Vol_IV_Tables_2.2B_and_2.3.1 .004 .003
O Int._Tables_Vol_IV_Tables_2.2B_and_2.3.1 .008 .006

loop_
_geom_angle_atom_site_label_1
_geom_angle_atom_site_label_2
_geom_angle_atom_site_label_3
_geom_angle_site_symmetry_1
_geom_angle_site_symmetry_2
_geom_angle_site_symmetry_3
_geom_angle
C15a O2a H02a . . . 108(7)
C7a N1a C8a . . . 106.0(8)
C7a N2a C13a . . . 107.9(8)
C7a N2a C14a . . . 126.9(8)
C13a N2a C14a . . . 125.1(9)
C2a C1a C6a . . . 109.7(8)
C2a C1a C7a . . . 112.7(7)
C6a C1a C7a . . . 111.0(8)
C1a C2a C3a . . . 109.9(7)
C1a C2a C15a . . . 113.7(8)
C3a C2a C15a . . . 109.0(8)
C2a C3a C4a . . . 111.3(9)
C3a C4a C5a . . . 112.4(9)
C4a C5a C6a . . . 110.8(8)
C1a C6a C5a . . . 110.9(9)
N1a C7a N2a . . . 111.4(8)
N1a C7a C1a . . . 125.3(9)
N2a C7a C1a . . . 123.2(8)
N1a C8a C9a . . . 130.7(10)
N1a C8a C13a . . . 109.2(8)
C9a C8a C13a . . . 120.1(9)
C8a C9a C10a . . . 118.1(10)
C9a C10a C11a . . . 121.1(10)
C10a C11a C12a . . . 121.7(10)
C11a C12a C13a . . . 116.9(11)
N2a C13a C8a . . . 105.5(8)
N2a C13a C12a . . . 132.5(10)
C8a C13a C12a . . . 122.0(8)
O1a C15a O2a . . . 124.3(8)
O1a C15a C2a . . . 122.7(9)
O2a C15a C2a . . . 113.0(9)
C15b O2b H02b . . . 108(6)
C7b N1b C8b . . . 105.5(7)
C7b N2b C13b . . . 107.4(8)
C7b N2b C14b . . . 127.9(9)
C13b N2b C14b . . . 124.7(7)
C2b C1b C6b . . . 109.9(8)
C2b C1b C7b . . . 112.9(8)
C6b C1b C7b . . . 109.4(8)
C1b C2b C3b . . . 110.1(8)
C1b C2b C15b . . . 115.7(8)
C3b C2b C15b . . . 108.5(9)
C2b C3b C4b . . . 110.6(9)
C3b C4b C5b . . . 111.3(9)
C4b C5b C6b . . . 111.0(9)
C1b C6b C5b . . . 111.4(9)
N1b C7b N2b . . . 112.0(9)
N1b C7b C1b . . . 125.6(7)
N2b C7b C1b . . . 122.3(8)
N1b C8b C9b . . . 130.1(8)
N1b C8b C13b . . . 109.5(9)
C9b C8b C13b . . . 120.3(8)
C8b C9b C10b . . . 116.5(9)
C9b C10b C11b . . . 122.3(11)
C10b C11b C12b . . . 121.8(10)
C11b C12b C13b . . . 116.1(8)
N2b C13b C8b . . . 105.6(8)
N2b C13b C12b . . . 131.4(8)
C8b C13b C12b . . . 122.9(10)
O1b C15b O2b . . . 123.5(12)
O1b C15b C2b . . . 123.0(11)
O2b C15b C2b . . . 113.5(9)

loop_
_geom_bond_atom_site_label_1
_geom_bond_atom_site_label_2
_geom_bond_site_symmetry_1
_geom_bond_site_symmetry_2
_geom_bond_distance
O1a C15a . . 1.210(13)
O2a C15a . . 1.318(14)
O2a H02a . . .89(9)
N1a C7a . . 1.326(12)
N1a C8a . . 1.395(12)
N2a C7a . . 1.363(13)
N2a C13a . . 1.383(11)
N2a C14a . . 1.455(14)
C1a C2a . . 1.531(14)
C1a C6a . . 1.525(12)
C1a C7a . . 1.484(12)
C2a C3a . . 1.535(12)
C2a C15a . . 1.522(12)
C3a C4a . . 1.510(13)
C4a C5a . . 1.516(17)
C5a C6a . . 1.538(13)
C8a C9a . . 1.393(13)
C8a C13a . . 1.393(15)
C9a C10a . . 1.370(16)
C10a C11a . . 1.395(18)
C11a C12a . . 1.374(14)
C12a C13a . . 1.385(14)
O1b C15b . . 1.207(13)
O2b C15b . . 1.297(14)
O2b H02b . . .86(10)
N1b C7b . . 1.323(13)
N1b C8b . . 1.397(12)
N2b C7b . . 1.363(10)
N2b C13b . . 1.383(13)
N2b C14b . . 1.458(13)
C1b C2b . . 1.528(10)
C1b C6b . . 1.538(15)
C1b C7b . . 1.501(14)
C2b C3b . . 1.538(15)
C2b C15b . . 1.522(16)
C3b C4b . . 1.516(17)
C4b C5b . . 1.510(13)
C5b C6b . . 1.524(16)
C8b C9b . . 1.402(15)
C8b C13b . . 1.388(11)
C9b C10b . . 1.389(14)
C10b C11b . . 1.384(14)
C11b C12b . . 1.379(17)
C12b C13b . . 1.394(12)

loop_
_geom_hbond_atom_site_label_D
_geom_hbond_atom_site_label_H
_geom_hbond_atom_site_label_A
_geom_hbond_site_symmetry_D
_geom_hbond_site_symmetry_H
_geom_hbond_site_symmetry_A
_geom_hbond_distance_DH
_geom_hbond_distance_HA
_geom_hbond_distance_DA
_geom_hbond_angle_DHA
O2a H02a N1b . . . 0.89(8) 1.77(8) 2.638(9) 164(10)
O2b H02b N1a . . 1_545 0.86(10) 1.86(10) 2.679(12) 160(9)

loop_
_geom_torsion_atom_site_label_1
_geom_torsion_atom_site_label_2
_geom_torsion_atom_site_label_3
_geom_torsion_atom_site_label_4
_geom_torsion_site_symmetry_1
_geom_torsion_site_symmetry_2
_geom_torsion_site_symmetry_3
_geom_torsion_site_symmetry_4
_geom_torsion
H02a O2a C15a O1a . . . . 2(6)
H02a O2a C15a C2a . . . . -176(6)
C8a N1a C7a N2a . . . . .5(11)
C8a N1a C7a C1a . . . . -176.7(9)
C7a N1a C8a C9a . . . . 177.4(10)
C7a N1a C8a C13a . . . . -1.4(11)
C13a N2a C7a N1a . . . . .5(11)
C13a N2a C7a C1a . . . . 177.8(9)
C14a N2a C7a N1a . . . . -177.8(9)
C14a N2a C7a C1a . . . . -.6(15)
C7a N2a C13a C8a . . . . -1.4(10)
C7a N2a C13a C12a . . . . 178.9(11)
C14a N2a C13a C8a . . . . 177.0(9)
C14a N2a C13a C12a . . . . -2.7(17)
C6a C1a C2a C3a . . . . 58.9(10)
C6a C1a C2a C15a . . . . -178.6(8)
C7a C1a C2a C3a . . . . -176.8(8)
C7a C1a C2a C15a . . . . -54.3(11)
C2a C1a C6a C5a . . . . -58.8(10)
C7a C1a C6a C5a . . . . 176.1(9)
C2a C1a C7a N1a . . . . -34.3(13)
C2a C1a C7a N2a . . . . 148.8(9)
C6a C1a C7a N1a . . . . 89.2(11)
C6a C1a C7a N2a . . . . -87.7(11)
C1a C2a C3a C4a . . . . -56.9(11)
C15a C2a C3a C4a . . . . 177.8(9)
C1a C2a C15a O1a . . . . 153.8(9)
C1a C2a C15a O2a . . . . -28.5(11)
C3a C2a C15a O1a . . . . -83.3(11)
C3a C2a C15a O2a . . . . 94.5(10)
C2a C3a C4a C5a . . . . 54.7(12)
C3a C4a C5a C6a . . . . -53.6(12)
C4a C5a C6a C1a . . . . 55.7(12)
N1a C8a C9a C10a . . . . -179.1(10)
C13a C8a C9a C10a . . . . -.5(15)
N1a C8a C13a N2a . . . . 1.7(11)
N1a C8a C13a C12a . . . . -178.6(9)
C9a C8a C13a N2a . . . . -177.2(9)
C9a C8a C13a C12a . . . . 2.5(15)
C8a C9a C10a C11a . . . . -1.2(16)
C9a C10a C11a C12a . . . . 1.0(17)
C10a C11a C12a C13a . . . . 1.0(16)
C11a C12a C13a N2a . . . . 177.0(10)
C11a C12a C13a C8a . . . . -2.7(15)
H02b O2b C15b O1b . . . . 2(8)
H02b O2b C15b C2b . . . . -179(8)
C8b N1b C7b N2b . . . . .0(12)
C8b N1b C7b C1b . . . . 175.7(10)
C7b N1b C8b C9b . . . . -176.6(11)
C7b N1b C8b C13b . . . . -.2(12)
C13b N2b C7b N1b . . . . .1(12)
C13b N2b C7b C1b . . . . -175.7(9)
C14b N2b C7b N1b . . . . 178.5(10)
C14b N2b C7b C1b . . . . 2.6(16)
C7b N2b C13b C8b . . . . -.3(11)
C7b N2b C13b C12b . . . . 178.3(11)
C14b N2b C13b C8b . . . . -178.6(10)
C14b N2b C13b C12b . . . . -.1(18)
C6b C1b C2b C3b . . . . -57.2(11)
C6b C1b C2b C15b . . . . 179.4(9)
C7b C1b C2b C3b . . . . -179.6(9)
C7b C1b C2b C15b . . . . 56.9(12)
C2b C1b C6b C5b . . . . 56.5(11)
C7b C1b C6b C5b . . . . -179.0(7)
C2b C1b C7b N1b . . . . 28.8(14)
C2b C1b C7b N2b . . . . -156.0(9)
C6b C1b C7b N1b . . . . -93.9(11)
C6b C1b C7b N2b . . . . 81.3(11)
C1b C2b C3b C4b . . . . 58.0(11)
C15b C2b C3b C4b . . . . -174.5(8)
C1b C2b C15b O1b . . . . -152.6(12)
C1b C2b C15b O2b . . . . 28.5(14)
C3b C2b C15b O1b . . . . 83.1(14)
C3b C2b C15b O2b . . . . -95.7(11)
C2b C3b C4b C5b . . . . -57.3(12)
C3b C4b C5b C6b . . . . 56.1(13)
C4b C5b C6b C1b . . . . -55.8(11)
N1b C8b C9b C10b . . . . 176.8(11)
C13b C8b C9b C10b . . . . .7(16)
N1b C8b C13b N2b . . . . .3(12)
N1b C8b C13b C12b . . . . -178.4(10)
C9b C8b C13b N2b . . . . 177.1(10)
C9b C8b C13b C12b . . . . -1.6(16)
C8b C9b C10b C11b . . . . 1.2(17)
C9b C10b C11b C12b . . . . -2.3(19)
C10b C11b C12b C13b . . . . 1.4(17)
C11b C12b C13b N2b . . . . -177.8(11)
C11b C12b C13b C8b . . . . .5(16)
